data_1552665
loop_
_publ_author_name
'Reinhardt, Jakob K.'
'Klemd, Amy M.'
'Danton, Ombeline'
'De Mieri, Maria'
'Smie\<sko, Martin'
'Huber, Roman'
'B\"urgi, Thomas'
'Gr\"undemann, Carsten'
'Hamburger, Matthias'

_publ_section_title
;
 Sesquiterpene Lactones from Artemisia argyi: Absolute Configuration and
 Immunosuppressant Activity.
;
_journal_issue 6
_journal_name_full 'Journal of natural products'
_journal_page_first 1424
_journal_page_last 1433
_journal_paper_doi 10.1021/acs.jnatprod.8b00791
_journal_volume 82
_journal_year 2019
_chemical_absolute_configuration ad
_chemical_formula_moiety 'C20 H26 O6'
_chemical_formula_sum 'C20 H26 O6'
_chemical_formula_weight 362.42
_space_group_IT_number 19
_space_group_name_Hall 'P 2ac 2ab'
_space_group_name_H-M_alt 'P 21 21 21'
_symmetry_cell_setting orthorhombic
_symmetry_space_group_name_Hall 'P 2ac 2ab'
_symmetry_space_group_name_H-M 'P 21 21 21'
_atom_sites_solution_hydrogens difmap
_atom_sites_solution_primary other
_cell_angle_alpha 90
_cell_angle_beta 90
_cell_angle_gamma 90
_cell_formula_units_Z 4
_cell_length_a 9.1487(7)
_cell_length_b 10.3308(7)
_cell_length_c 20.0261(14)
_cell_measurement_reflns_used 9270
_cell_measurement_temperature 123
_cell_measurement_theta_max 69
_cell_measurement_theta_min 5
_cell_volume 1892.7(2)
_computing_cell_refinement 'Apex2 (Bruker AXS, 2006)'
_computing_data_collection 'Apex2 (Bruker AXS, 2006)'
_computing_data_reduction 'Apex2 (Bruker AXS, 2006)'
_computing_molecular_graphics 'CAMERON (Watkin et al., 1996)'
_computing_publication_material 'CRYSTALS (Betteridge et al., 2003)'
_computing_structure_refinement 'CRYSTALS (Betteridge et al., 2003)'
_computing_structure_solution 'Superflip (Palatinus & Chapuis, 2007)'
_diffrn_ambient_temperature 123
_diffrn_measured_fraction_theta_full 0.998
_diffrn_measured_fraction_theta_max 0.993
_diffrn_measurement_device Area
_diffrn_measurement_device_type 'Bruker Kappa Apex2'
_diffrn_measurement_method '\f & \w scans'
_diffrn_radiation_monochromator graphite
_diffrn_radiation_type 'Cu K\a'
_diffrn_radiation_wavelength 1.54178
_diffrn_reflns_av_R_equivalents 0.032
_diffrn_reflns_limit_h_max 10
_diffrn_reflns_limit_h_min -11
_diffrn_reflns_limit_k_max 12
_diffrn_reflns_limit_k_min -12
_diffrn_reflns_limit_l_max 19
_diffrn_reflns_limit_l_min -23
_diffrn_reflns_number 25073
_diffrn_reflns_theta_full 67.585
_diffrn_reflns_theta_max 68.964
_diffrn_reflns_theta_min 4.816
_diffrn_standards_number 0
_exptl_absorpt_coefficient_mu 0.769
_exptl_absorpt_correction_T_max 0.92
_exptl_absorpt_correction_T_min 0.90
_exptl_absorpt_correction_type multi-scan
_exptl_absorpt_process_details 'SADABS (Siemens, 1996)'
_exptl_crystal_colour colourless
_exptl_crystal_density_diffrn 1.272
_exptl_crystal_density_method 'not measured'
_exptl_crystal_description block
_exptl_crystal_F_000 775.997
_exptl_crystal_recrystallization_method
; 
 
;
_exptl_crystal_size_max 0.210
_exptl_crystal_size_mid 0.130
_exptl_crystal_size_min 0.110
_refine_diff_density_max 0.66
_refine_diff_density_min -0.40
_refine_ls_abs_structure_details 'Flack (1983), 1472 Friedel-pairs'
_refine_ls_abs_structure_Flack 0.10(19)
_refine_ls_extinction_method None
_refine_ls_goodness_of_fit_ref 1.0832
_refine_ls_hydrogen_treatment mixed
_refine_ls_matrix_type full
_refine_ls_number_parameters 295
_refine_ls_number_reflns 3419
_refine_ls_number_restraints 154
_refine_ls_R_factor_all 0.0477
_refine_ls_R_factor_gt 0.0473
_refine_ls_shift/su_max 0.0058320
_refine_ls_shift/su_mean 0.0002465
_refine_ls_structure_factor_coef F
_refine_ls_weighting_details
;
 Method, part 1, Chebychev polynomial, (Watkin, 1994, Prince, 1982) 
 [weight] = 1.0/[A~0~*T~0~(x)+A~1~*T~1~(x) ... +A~n-1~]*T~n-1~(x)] 
 where A~i~ are the Chebychev coefficients listed below and x= Fcalc/Fmax 
 Method = Robust Weighting (Prince, 1982) 
 W = [weight] * [1-(deltaF/6*sigmaF)^2^]^2^ 
 A~i~ are: 
 0.258 0.265 0.993E-01 
;
_refine_ls_weighting_scheme calc
_refine_ls_wR_factor_all 0.0499
_refine_ls_wR_factor_gt 0.0496
_refine_ls_wR_factor_ref 0.0495
_reflns_limit_h_max 11
_reflns_limit_h_min -11
_reflns_limit_k_max 12
_reflns_limit_k_min 0
_reflns_limit_l_max 23
_reflns_limit_l_min 0
_reflns_number_gt 3438
_reflns_number_total 3485
_reflns_threshold_expression I>2.0\s(I)
_oxford_diffrn_Wilson_B_factor 0.00
_oxford_diffrn_Wilson_scale 0.00
_oxford_refine_ls_r_factor_ref 0.0471
_oxford_refine_ls_scale 0.1675(4)
_oxford_reflns_number_all 3471
_oxford_reflns_threshold_expression_ref I>3.0\s(I)
_cod_data_source_file np8b00791_si_002.cif
_cod_data_source_block 1
_cod_depositor_comments
;
The following automatic conversions were performed:

data item '_atom_sites_solution_primary' value 'Other' was changed to
'other' in accordance with the
/home/data/users/saulius/crontab/automatic-downloads/current/ACS/lib/dictionaries/cif_core.dic
dictionary named 'cif_core.dic' version 2.4.2 last updated on
2011-04-26.

Automatic conversion script
Id: cif_fix_values 6909 2019-04-08 15:41:33Z antanas 
;
_cod_database_code 1552665

loop_
_symmetry_equiv_pos_as_xyz
x,y,z
-x+1/2,-y,z+1/2
x+1/2,-y+1/2,-z
-x,y+1/2,-z+1/2

loop_
_atom_site_label
_atom_site_type_symbol
_atom_site_fract_x
_atom_site_fract_y
_atom_site_fract_z
_atom_site_U_iso_or_equiv
_atom_site_occupancy
_atom_site_adp_type
_atom_site_refinement_flags_posn
_atom_site_refinement_flags_adp
_atom_site_refinement_flags_occupancy
_atom_site_disorder_assembly
_atom_site_disorder_group
O1 O 0.52221(14) 0.98443(13) 0.33402(7) 0.0315 1.0000 Uani . . . . .
C2 C 0.4331(2) 0.86979(18) 0.34856(9) 0.0239 1.0000 Uani . . . . .
C3 C 0.3380(2) 0.90159(18) 0.40901(9) 0.0242 1.0000 Uani . . . . .
C4 C 0.2423(2) 0.78728(18) 0.43819(9) 0.0255 1.0000 Uani . . . . .
O5 O 0.22989(15) 0.80833(14) 0.50821(6) 0.0308 1.0000 Uani D . . . .
C6 C 0.2959(2) 0.64901(18) 0.42917(10) 0.0273 1.0000 Uani . . . . .
C7 C 0.3056(2) 0.5677(2) 0.48003(11) 0.0345 1.0000 Uani . . . . .
C8 C 0.3314(2) 0.6042(2) 0.35893(10) 0.0323 1.0000 Uani . . . . .
C9 C 0.4904(2) 0.62678(19) 0.33967(9) 0.0294 1.0000 Uani . . . . .
C10 C 0.54388(19) 0.76027(18) 0.36066(9) 0.0240 1.0000 Uani . . . . .
C11 C 0.6785(2) 0.8088(2) 0.32568(8) 0.0279 1.0000 Uani . . . . .
C12 C 0.6590(2) 0.9496(2) 0.31557(9) 0.0324 1.0000 Uani . . . . .
O13 O 0.74678(17) 1.02920(17) 0.29637(8) 0.0469 1.0000 Uani . . . . .
C14 C 0.7963(2) 0.7472(2) 0.30561(10) 0.0356 1.0000 Uani . . . . .
O15 O 0.58539(16) 0.53865(13) 0.37634(7) 0.0344 1.0000 Uani D U . . .
C16 C 0.5869(3) 0.4130(2) 0.35391(11) 0.0397 0.811(4) Uani D U P 1 1
O17 O 0.5192(3) 0.3750(2) 0.30590(13) 0.0449 0.811(4) Uani D U P 1 1
C18 C 0.6858(4) 0.3322(2) 0.39630(13) 0.0478 0.811(4) Uani D U P 1 1
C19 C 0.8405(3) 0.3828(2) 0.39491(12) 0.0528 0.811(4) Uani D U P 1 1
C20 C 0.9070(4) 0.3715(4) 0.32398(18) 0.0569 0.811(4) Uani D U P 1 1
C21 C 0.9336(4) 0.3127(4) 0.44534(19) 0.0760 0.811(4) Uani D U P 1 1
C116 C 0.6316(9) 0.4273(8) 0.3544(4) 0.0412 0.189(4) Uani D U P 1 2
O117 O 0.5876(12) 0.3775(11) 0.3068(5) 0.0470 0.189(4) Uani D U P 1 2
C118 C 0.7353(13) 0.3655(11) 0.4052(4) 0.0432 0.189(4) Uani D U P 1 2
C119 C 0.8696(10) 0.3090(8) 0.3708(5) 0.0559 0.189(4) Uani D U P 1 2
C120 C 0.9619(14) 0.4154(13) 0.3394(8) 0.0593 0.189(4) Uani D U P 1 2
C121 C 0.9600(16) 0.2282(15) 0.4194(7) 0.0820 0.189(4) Uani D U P 1 2
C22 C 0.0913(2) 0.8056(2) 0.40471(11) 0.0356 1.0000 Uani . . . . .
C23 C 0.0792(2) 0.9470(2) 0.39189(11) 0.0377 1.0000 Uani . . . . .
C24 C 0.2247(2) 1.0067(2) 0.39300(10) 0.0324 1.0000 Uani . . . . .
O25 O 0.12431(16) 1.02402(15) 0.44909(7) 0.0362 1.0000 Uani . . . . .
C26 C 0.2631(3) 1.1305(2) 0.35790(14) 0.0493 1.0000 Uani . . . . .
H21 H 0.3720 0.8508 0.3114 0.0286 1.0000 Uiso R . . . .
H31 H 0.4031 0.9282 0.4443 0.0279 1.0000 Uiso R . . . .
H51 H 0.185(3) 0.8786(19) 0.5086(14) 0.046(2) 1.0000 Uiso D . . . .
H72 H 0.3316 0.4786 0.4733 0.0407 1.0000 Uiso R . . . .
H71 H 0.2834 0.5963 0.5240 0.0404 1.0000 Uiso R . . . .
H82 H 0.3086 0.5138 0.3545 0.0388 1.0000 Uiso R . . . .
H81 H 0.2719 0.6539 0.3276 0.0388 1.0000 Uiso R . . . .
H91 H 0.5052 0.6177 0.2909 0.0345 1.0000 Uiso R . . . .
H101 H 0.5667 0.7548 0.4088 0.0293 1.0000 Uiso R . . . .
H141 H 0.8114 0.6603 0.3131 0.0420 1.0000 Uiso R . . . .
H142 H 0.8703 0.7892 0.2828 0.0432 1.0000 Uiso R . . . .
H181 H 0.6537 0.3422 0.4429 0.0581 0.811(4) Uiso R . P 1 1
H182 H 0.6900 0.2346 0.3857 0.0562 0.811(4) Uiso R . P 1 1
H191 H 0.8417 0.4731 0.4081 0.0628 0.811(4) Uiso R . P 1 1
H202 H 1.0061 0.4059 0.3230 0.0858 0.811(4) Uiso R . P 1 1
H201 H 0.9110 0.2814 0.3100 0.0854 0.811(4) Uiso R . P 1 1
H203 H 0.8511 0.4200 0.2905 0.0850 0.811(4) Uiso R . P 1 1
H212 H 1.0392 0.3383 0.4449 0.1140 0.811(4) Uiso R . P 1 1
H213 H 0.8952 0.3298 0.4904 0.1141 0.811(4) Uiso R . P 1 1
H211 H 0.9233 0.2202 0.4404 0.1143 0.811(4) Uiso R . P 1 1
H1182 H 0.7664 0.4297 0.4378 0.0518 0.189(4) Uiso R . P 1 2
H1181 H 0.6835 0.2938 0.4288 0.0521 0.189(4) Uiso R . P 1 2
H1191 H 0.8365 0.2515 0.3350 0.0671 0.189(4) Uiso R . P 1 2
H1203 H 1.0418 0.3781 0.3153 0.0890 0.189(4) Uiso R . P 1 2
H1202 H 1.0000 0.4702 0.3742 0.0889 0.189(4) Uiso R . P 1 2
H1201 H 0.9040 0.4660 0.3090 0.0889 0.189(4) Uiso R . P 1 2
H1211 H 0.9883 0.1481 0.3984 0.1231 0.189(4) Uiso R . P 1 2
H1212 H 1.0468 0.2745 0.4327 0.1229 0.189(4) Uiso R . P 1 2
H1213 H 0.9026 0.2090 0.4584 0.1230 0.189(4) Uiso R . P 1 2
H221 H 0.0168 0.7746 0.4339 0.0421 1.0000 Uiso R . . . .
H222 H 0.0833 0.7605 0.3620 0.0421 1.0000 Uiso R . . . .
H231 H -0.0002 0.9805 0.3660 0.0436 1.0000 Uiso R . . . .
H261 H 0.3422 1.1725 0.3816 0.0732 1.0000 Uiso R . . . .
H262 H 0.2947 1.1136 0.3132 0.0725 1.0000 Uiso R . . . .
H263 H 0.1805 1.1867 0.3566 0.0729 1.0000 Uiso R . . . .

loop_
_atom_site_aniso_label
_atom_site_aniso_U_11
_atom_site_aniso_U_22
_atom_site_aniso_U_33
_atom_site_aniso_U_23
_atom_site_aniso_U_13
_atom_site_aniso_U_12
O1 0.0281(7) 0.0332(7) 0.0332(7) 0.0110(6) 0.0064(6) 0.0024(6)
C2 0.0228(9) 0.0291(9) 0.0198(8) 0.0052(7) -0.0005(7) 0.0001(7)
C3 0.0269(9) 0.0257(9) 0.0200(8) 0.0020(7) -0.0004(7) 0.0012(7)
C4 0.0250(9) 0.0301(10) 0.0214(8) 0.0013(7) 0.0023(7) -0.0012(7)
O5 0.0393(8) 0.0308(7) 0.0223(6) 0.0039(6) 0.0081(6) 0.0017(6)
C6 0.0233(9) 0.0275(9) 0.0310(10) -0.0021(7) 0.0019(7) -0.0032(7)
C7 0.0343(10) 0.0289(10) 0.0404(11) 0.0045(8) 0.0043(9) -0.0013(8)
C8 0.0363(11) 0.0299(9) 0.0308(10) -0.0076(8) -0.0028(9) -0.0008(8)
C9 0.0344(10) 0.0297(10) 0.0242(9) -0.0032(7) 0.0011(8) 0.0051(8)
C10 0.0240(9) 0.0314(9) 0.0165(8) 0.0010(7) -0.0016(7) 0.0032(7)
C11 0.0247(9) 0.0413(11) 0.0175(8) 0.0048(8) -0.0037(7) 0.0027(8)
C12 0.0246(9) 0.0463(12) 0.0264(9) 0.0106(8) 0.0036(8) 0.0042(8)
O13 0.0327(8) 0.0533(10) 0.0547(10) 0.0237(8) 0.0113(7) -0.0006(8)
C14 0.0258(10) 0.0502(12) 0.0309(10) 0.0011(9) 0.0002(8) 0.0044(9)
O15 0.0409(8) 0.0303(7) 0.0321(7) 0.0008(6) 0.0057(6) 0.0127(6)
C16 0.0524(18) 0.0338(13) 0.0330(13) 0.0034(11) 0.0214(12) 0.0110(13)
O17 0.0611(17) 0.0361(10) 0.0373(10) -0.0078(8) 0.0175(12) 0.0076(13)
C18 0.068(2) 0.0310(15) 0.0440(15) 0.0074(12) 0.0197(15) 0.0171(15)
C19 0.0634(18) 0.0445(16) 0.0506(16) -0.0104(13) 0.0027(14) 0.0268(15)
C20 0.047(2) 0.060(2) 0.064(2) -0.0111(17) 0.0056(16) 0.0205(17)
C21 0.078(2) 0.072(2) 0.078(2) -0.0022(19) -0.002(2) 0.036(2)
C116 0.053(3) 0.038(3) 0.033(3) -0.003(3) 0.017(3) 0.014(3)
O117 0.059(3) 0.043(3) 0.039(3) -0.008(3) 0.010(4) 0.023(4)
C118 0.061(4) 0.028(4) 0.041(4) 0.002(3) 0.016(3) 0.025(3)
C119 0.063(4) 0.047(3) 0.057(4) -0.012(3) 0.012(3) 0.027(3)
C120 0.052(4) 0.056(4) 0.070(5) -0.012(4) 0.005(4) 0.019(3)
C121 0.087(5) 0.073(4) 0.086(5) -0.005(3) 0.000(4) 0.033(4)
C22 0.0253(10) 0.0451(12) 0.0363(11) -0.0007(9) -0.0009(8) 0.0012(9)
C23 0.0301(10) 0.0515(13) 0.0314(10) 0.0030(9) 0.0016(8) 0.0141(9)
C24 0.0321(10) 0.0368(11) 0.0282(10) 0.0064(8) 0.0072(8) 0.0107(9)
O25 0.0363(7) 0.0386(8) 0.0339(7) 0.0038(6) 0.0115(6) 0.0087(6)
C26 0.0484(13) 0.0406(12) 0.0590(15) 0.0242(11) 0.0184(12) 0.0231(11)

loop_
_atom_type_symbol
_atom_type_scat_dispersion_real
_atom_type_scat_dispersion_imag
_atom_type_scat_Cromer_Mann_a1
_atom_type_scat_Cromer_Mann_b1
_atom_type_scat_Cromer_Mann_a2
_atom_type_scat_Cromer_Mann_b2
_atom_type_scat_Cromer_Mann_a3
_atom_type_scat_Cromer_Mann_b3
_atom_type_scat_Cromer_Mann_a4
_atom_type_scat_Cromer_Mann_b4
_atom_type_scat_Cromer_Mann_c
_atom_type_scat_source
C 0.0181 0.0091 2.3100 20.8439 1.0200 10.2075 1.5886 0.5687 0.8650 51.6512 0.2156 'International Tables Vol C 4.2.6.8 and 6.1.1.4'
H 0.0000 0.0000 0.4930 10.5109 0.3229 26.1257 0.1402 3.1424 0.0408 57.7998 0.0030 'International Tables Vol C 4.2.6.8 and 6.1.1.4'
O 0.0492 0.0322 3.0485 13.2771 2.2868 5.7011 1.5463 0.3239 0.8670 32.9089 0.2508 'International Tables Vol C 4.2.6.8 and 6.1.1.4'

loop_
_geom_angle_atom_site_label_1
_geom_angle_atom_site_label_2
_geom_angle_atom_site_label_3
_geom_angle
_geom_angle_publ_flag
C2 O1 C12 110.68(15) yes
O1 C2 C3 107.48(14) yes
O1 C2 C10 105.03(13) yes
C3 C2 C10 114.14(14) yes
O1 C2 H21 109.7 no
C3 C2 H21 109.3 no
C10 C2 H21 111.0 no
C2 C3 C4 116.60(15) yes
C2 C3 C24 111.82(15) yes
C4 C3 C24 103.38(15) yes
C2 C3 H31 106.9 no
C4 C3 H31 106.5 no
C24 C3 H31 111.6 no
C3 C4 O5 107.10(14) yes
C3 C4 C6 118.60(15) yes
O5 C4 C6 106.63(15) yes
C3 C4 C22 104.07(15) yes
O5 C4 C22 109.68(15) yes
C6 C4 C22 110.56(16) yes
C4 O5 H51 100.4(19) no
C4 C6 C7 121.77(18) yes
C4 C6 C8 117.76(16) yes
C7 C6 C8 120.40(18) yes
C6 C7 H72 121.1 no
C6 C7 H71 120.1 no
H72 C7 H71 118.8 no
C6 C8 C9 113.12(16) yes
C6 C8 H82 109.6 no
C9 C8 H82 109.4 no
C6 C8 H81 108.5 no
C9 C8 H81 106.8 no
H82 C8 H81 109.3 no
C8 C9 C10 112.08(16) yes
C8 C9 O15 110.29(16) yes
C10 C9 O15 103.58(15) yes
C8 C9 H91 111.5 no
C10 C9 H91 108.3 no
O15 C9 H91 110.9 no
C2 C10 C9 114.27(15) yes
C2 C10 C11 102.77(14) yes
C9 C10 C11 115.92(16) yes
C2 C10 H101 109.6 no
C9 C10 H101 106.6 no
C11 C10 H101 107.5 no
C10 C11 C12 107.03(16) yes
C10 C11 C14 130.8(2) yes
C12 C11 C14 122.21(19) yes
C11 C12 O1 109.61(17) yes
C11 C12 O13 129.11(19) yes
O1 C12 O13 121.2(2) yes
C11 C14 H141 123.1 no
C11 C14 H142 121.6 no
H141 C14 H142 115.3 no
C9 O15 C16 115.57(13) yes
C9 O15 C116 125.2(3) yes
O15 C16 O17 124.16(8) yes
O15 C16 C18 110.36(8) yes
O17 C16 C18 125.47(8) yes
C16 C18 C19 111.34(9) yes
C16 C18 H181 107.4 no
C19 C18 H181 105.2 no
C16 C18 H182 116.8 no
C19 C18 H182 107.4 no
H181 C18 H182 108.0 no
C18 C19 C20 111.06(10) yes
C18 C19 C21 110.59(9) yes
C20 C19 C21 110.88(9) yes
C18 C19 H191 109.8 no
C20 C19 H191 108.5 no
C21 C19 H191 105.9 no
C19 C20 H202 110.9 no
C19 C20 H201 110.5 no
H202 C20 H201 108.0 no
C19 C20 H203 112.5 no
H202 C20 H203 106.6 no
H201 C20 H203 108.1 no
C19 C21 H212 114.4 no
C19 C21 H213 109.1 no
H212 C21 H213 107.7 no
C19 C21 H211 110.5 no
H212 C21 H211 110.9 no
H213 C21 H211 103.7 no
O15 C116 O117 123.91(10) yes
O15 C116 C118 110.24(10) yes
O117 C116 C118 125.38(10) yes
C116 C118 C119 111.00(10) yes
C116 C118 H1182 110.1 no
C119 C118 H1182 109.1 no
C116 C118 H1181 109.2 no
C119 C118 H1181 108.2 no
H1182 C118 H1181 109.1 no
C118 C119 C120 110.95(10) yes
C118 C119 C121 110.94(10) yes
C120 C119 C121 110.96(10) yes
C118 C119 H1191 108.3 no
C120 C119 H1191 107.9 no
C121 C119 H1191 107.6 no
C119 C120 H1203 110.0 no
C119 C120 H1202 109.2 no
H1203 C120 H1202 109.0 no
C119 C120 H1201 110.4 no
H1203 C120 H1201 108.6 no
H1202 C120 H1201 109.7 no
C119 C121 H1211 109.7 no
C119 C121 H1212 110.5 no
H1211 C121 H1212 109.0 no
C119 C121 H1213 109.6 no
H1211 C121 H1213 108.9 no
H1212 C121 H1213 109.1 no
C4 C22 C23 105.12(18) yes
C4 C22 H221 109.4 no
C23 C22 H221 112.5 no
C4 C22 H222 112.8 no
C23 C22 H222 108.2 no
H221 C22 H222 108.8 no
C22 C23 C24 110.08(18) yes
C22 C23 O25 112.36(17) yes
C24 C23 O25 60.04(13) yes
C22 C23 H231 120.3 no
C24 C23 H231 123.0 no
O25 C23 H231 116.4 no
C3 C24 C23 108.55(17) yes
C3 C24 O25 110.50(15) yes
C23 C24 O25 59.55(13) yes
C3 C24 C26 122.82(17) yes
C23 C24 C26 124.32(18) yes
O25 C24 C26 113.78(17) yes
C24 O25 C23 60.41(14) yes
C24 C26 H261 109.1 no
C24 C26 H262 110.8 no
H261 C26 H262 108.3 no
C24 C26 H263 110.2 no
H261 C26 H263 109.5 no
H262 C26 H263 108.9 no

loop_
_geom_bond_atom_site_label_1
_geom_bond_atom_site_label_2
_geom_bond_distance
_geom_bond_publ_flag
O1 C2 1.467(2) yes
O1 C12 1.354(2) yes
C2 C3 1.527(2) yes
C2 C10 1.538(2) yes
C2 H21 0.952 no
C3 C4 1.582(3) yes
C3 C24 1.536(3) yes
C3 H31 0.964 no
C4 O5 1.424(2) yes
C4 C6 1.521(3) yes
C4 C22 1.547(3) yes
O5 H51 0.833(17) no
C6 C7 1.323(3) yes
C6 C8 1.516(3) yes
C7 H72 0.960 no
C7 H71 0.951 no
C8 C9 1.523(3) yes
C8 H82 0.961 no
C8 H81 0.975 no
C9 C10 1.523(3) yes
C9 O15 1.457(2) yes
C9 H91 0.991 no
C10 C11 1.503(3) yes
C10 H101 0.989 no
C11 C12 1.479(3) yes
C11 C14 1.314(3) yes
C12 O13 1.212(3) yes
C14 H141 0.921 no
C14 H142 0.925 no
O15 C16 1.374(3) yes
O15 C116 1.302(7) yes
C16 O17 1.209(3) yes
C16 C18 1.495(3) yes
C18 C19 1.509(4) yes
C18 H181 0.983 no
C18 H182 1.032 no
C19 C20 1.550(4) yes
C19 C21 1.507(4) yes
C19 H191 0.970 no
C20 H202 0.974 no
C20 H201 0.973 no
C20 H203 0.980 no
C21 H212 1.001 no
C21 H213 0.985 no
C21 H211 0.965 no
C116 O117 1.157(8) yes
C116 C118 1.530(8) yes
C118 C119 1.526(8) yes
C118 H1182 0.972 no
C118 H1181 0.999 no
C119 C120 1.521(9) yes
C119 C121 1.526(9) yes
C119 H1191 0.979 no
C120 H1203 0.958 no
C120 H1202 0.962 no
C120 H1201 0.963 no
C121 H1211 0.963 no
C121 H1212 0.965 no
C121 H1213 0.961 no
C22 C23 1.487(3) yes
C22 H221 0.953 no
C22 H222 0.977 no
C23 C24 1.467(3) yes
C23 O25 1.454(3) yes
C23 H231 0.958 no
C24 O25 1.462(2) yes
C24 C26 1.501(3) yes
C26 H261 0.967 no
C26 H262 0.957 no
C26 H263 0.954 no

loop_
_geom_hbond_atom_site_label_D
_geom_hbond_atom_site_label_H
_geom_hbond_atom_site_label_A
_geom_hbond_site_symmetry_A
_geom_hbond_angle_DHA
_geom_hbond_distance_DH
_geom_hbond_distance_HA
_geom_hbond_distance_DA
_geom_hbond_publ_flag
C2 H21 O117 4_655 131 0.95 2.41 3.117(6) yes
O5 H51 O25 . 142(3) 0.833 1.997 2.702(6) yes
C10 H101 O5 3_566 148 0.99 2.33 3.208(6) yes
C18 H181 O25 3_566 152 0.98 2.58 3.480(6) yes
C118 H181 O25 3_566 122 1.09 2.58 3.293(6) yes
C119 H1191 O13 1_545 150 0.98 2.56 3.441(6) yes
C121 H1211 C23 1_645 157 0.96 2.24 3.151(6) yes
C26 H263 C121 1_465 139 0.95 2.42 3.197(6) yes
